data_4512449
loop_
_publ_author_name
'Tang, Yuanyuan'
'Sun, Zhihua'
'Ji, Chengmin'
'Li, Lina'
'Zhang, Shuquan'
'Chen, Tianliang'
'Luo, Junhua'

_publ_section_title
;
 Hydrogen-Bonded Displacive-Type Ferroelastic Phase Transition in a New
 Entangled Supramolecular Compound
;
_journal_issue 1
_journal_name_full 'Crystal Growth &amp; Design'
_journal_page_first 457
_journal_paper_doi 10.1021/cg501529f
_journal_volume 15
_journal_year 2015
_chemical_formula_moiety '2(C8 H20 N), C4 H4 O4, C4 H2 O4'
_chemical_formula_sum 'C24 H46 N2 O8'
_chemical_formula_weight 490.63
_chemical_name_systematic
; 
 ? 
;
_space_group_IT_number 2
_space_group_name_Hall '-P 1'
_symmetry_cell_setting triclinic
_symmetry_space_group_name_Hall '-P 1'
_symmetry_space_group_name_H-M 'P -1'
_atom_sites_solution_hydrogens geom
_atom_sites_solution_primary direct
_atom_sites_solution_secondary difmap
_audit_creation_method SHELXL-97
_cell_angle_alpha 100.258(3)
_cell_angle_beta 90.572(4)
_cell_angle_gamma 93.606(4)
_cell_formula_units_Z 2
_cell_length_a 9.0851(5)
_cell_length_b 12.8719(4)
_cell_length_c 12.9349(6)
_cell_measurement_temperature 216(2)
_cell_volume 1485.17(12)
_computing_structure_refinement 'SHELXL-97 (Sheldrick, 1997)'
_computing_structure_solution 'SHELXS-97 (Sheldrick, 1990)'
_diffrn_ambient_temperature 216(2)
_diffrn_measured_fraction_theta_full 0.994
_diffrn_measured_fraction_theta_max 0.994
_diffrn_radiation_monochromator graphite
_diffrn_radiation_source 'fine-focus sealed tube'
_diffrn_radiation_type MoK\a
_diffrn_radiation_wavelength 0.71073
_diffrn_reflns_av_R_equivalents 0.0304
_diffrn_reflns_av_sigmaI/netI 0.0283
_diffrn_reflns_limit_h_max 11
_diffrn_reflns_limit_h_min -11
_diffrn_reflns_limit_k_max 16
_diffrn_reflns_limit_k_min -16
_diffrn_reflns_limit_l_max 16
_diffrn_reflns_limit_l_min -16
_diffrn_reflns_number 18025
_diffrn_reflns_theta_full 26.37
_diffrn_reflns_theta_max 26.37
_diffrn_reflns_theta_min 2.79
_exptl_absorpt_coefficient_mu 0.081
_exptl_absorpt_correction_T_max 0.9760
_exptl_absorpt_correction_T_min 0.9643
_exptl_absorpt_correction_type multi-scan
_exptl_absorpt_process_details
; 
_exptl_special_details 
;
_exptl_crystal_density_diffrn 1.097
_exptl_crystal_density_method 'not measured'
_exptl_crystal_F_000 536
_exptl_crystal_size_max 0.45
_exptl_crystal_size_mid 0.35
_exptl_crystal_size_min 0.30
_refine_diff_density_max 0.661
_refine_diff_density_min -0.234
_refine_diff_density_rms 0.050
_refine_ls_extinction_method none
_refine_ls_goodness_of_fit_ref 1.055
_refine_ls_hydrogen_treatment refU
_refine_ls_matrix_type full
_refine_ls_number_parameters 319
_refine_ls_number_reflns 6028
_refine_ls_number_restraints 0
_refine_ls_restrained_S_all 1.055
_refine_ls_R_factor_all 0.1022
_refine_ls_R_factor_gt 0.0780
_refine_ls_shift/su_max 0.000
_refine_ls_shift/su_mean 0.000
_refine_ls_structure_factor_coef Fsqd
_refine_ls_weighting_details 'calc w=1/[\s^2^(Fo^2^)+(0.1159P)^2^+0.7498P] where P=(Fo^2^+2Fc^2^)/3'
_refine_ls_weighting_scheme calc
_refine_ls_wR_factor_gt 0.2230
_refine_ls_wR_factor_ref 0.2459
_reflns_number_gt 4270
_reflns_number_total 6028
_reflns_threshold_expression >2sigma(I)
_cod_data_source_file cg501529f_si_003.cif
_cod_data_source_block f:\216k
_cod_depositor_comments 'Adding full bibliography for 4512449--4512450.cif.'
_cod_database_code 4512449

loop_
_symmetry_equiv_pos_as_xyz
'x, y, z'
'-x, -y, -z'

loop_
_atom_site_label
_atom_site_type_symbol
_atom_site_fract_x
_atom_site_fract_y
_atom_site_fract_z
_atom_site_U_iso_or_equiv
_atom_site_adp_type
_atom_site_occupancy
_atom_site_symmetry_multiplicity
_atom_site_calc_flag
_atom_site_refinement_flags
N5 N 0.0440(2) 0.65846(16) 0.48421(18) 0.0529(5) Uani 1 1 d .
H5A H 0.1206 0.6173 0.4896 0.064 Uiso 1 1 calc R
H5B H -0.0404 0.6156 0.4768 0.064 Uiso 1 1 calc R
O30 O 0.1297(2) 0.98486(19) 0.33106(16) 0.0682(6) Uani 1 1 d .
O17 O -0.2728(2) 0.65730(17) 0.4629(2) 0.0798(7) Uani 1 1 d .
C27 C -0.0454(3) 0.97866(19) 0.4609(2) 0.0485(6) Uani 1 1 d .
H27 H -0.1396 0.9527 0.4775 0.058 Uiso 1 1 calc R
O16 O -0.2159(2) 0.50126(16) 0.4814(2) 0.0791(7) Uani 1 1 d .
C4 C 0.0375(3) 0.7372(2) 0.5831(2) 0.0587(7) Uani 1 1 d .
H4A H -0.0450 0.7817 0.5781 0.070 Uiso 1 1 calc R
H4B H 0.1287 0.7830 0.5924 0.070 Uiso 1 1 calc R
C6 C 0.0624(3) 0.7064(2) 0.3890(2) 0.0556(7) Uani 1 1 d .
H6A H 0.1420 0.7624 0.4018 0.067 Uiso 1 1 calc R
H6B H -0.0287 0.7388 0.3748 0.067 Uiso 1 1 calc R
C28 C -0.0084(3) 0.9690(2) 0.3489(2) 0.0507(6) Uani 1 1 d .
C14 C -0.3100(3) 0.5665(2) 0.4776(2) 0.0579(7) Uani 1 1 d .
C15 C -0.4739(3) 0.5435(2) 0.4878(2) 0.0608(7) Uani 1 1 d .
H15 H -0.5391 0.5943 0.4760 0.073 Uiso 1 1 calc R
O29 O -0.1015(2) 0.9485(3) 0.28147(18) 0.1030(10) Uani 1 1 d .
C3 C 0.0179(4) 0.6838(2) 0.6763(2) 0.0717(8) Uani 1 1 d .
H3A H 0.1014 0.6402 0.6816 0.086 Uiso 1 1 calc R
H3B H -0.0721 0.6368 0.6659 0.086 Uiso 1 1 calc R
C7 C 0.0975(4) 0.6270(3) 0.2951(3) 0.0751(9) Uani 1 1 d .
H7A H 0.0130 0.5755 0.2774 0.090 Uiso 1 1 calc R
H7B H 0.1820 0.5889 0.3120 0.090 Uiso 1 1 calc R
C8 C 0.1332(5) 0.6788(3) 0.2009(3) 0.0975(12) Uani 1 1 d .
H8A H 0.0470 0.7145 0.1826 0.117 Uiso 1 1 calc R
H8B H 0.2146 0.7327 0.2200 0.117 Uiso 1 1 calc R
C2 C 0.0077(5) 0.7618(3) 0.7783(3) 0.0950(12) Uani 1 1 d .
H2A H 0.0955 0.8110 0.7869 0.114 Uiso 1 1 calc R
H2B H -0.0786 0.8030 0.7743 0.114 Uiso 1 1 calc R
C9 C 0.1750(7) 0.6015(5) 0.1070(4) 0.139(2) Uani 1 1 d .
H9A H 0.1942 0.6383 0.0488 0.209 Uiso 1 1 calc R
H9B H 0.0949 0.5478 0.0877 0.209 Uiso 1 1 calc R
H9C H 0.2630 0.5683 0.1236 0.209 Uiso 1 1 calc R
C1 C -0.0046(9) 0.7084(4) 0.8729(3) 0.158(3) Uani 1 1 d .
H1A H -0.1008 0.6710 0.8720 0.237 Uiso 1 1 calc R
H1B H 0.0076 0.7613 0.9364 0.237 Uiso 1 1 calc R
H1C H 0.0716 0.6586 0.8710 0.237 Uiso 1 1 calc R
N22 N 0.4676(2) 0.01549(18) 0.83863(16) 0.0547(6) Uani 1 1 d .
H22A H 0.3956 0.0083 0.8857 0.066 Uiso 1 1 calc R
H22B H 0.5553 0.0270 0.8748 0.066 Uiso 1 1 calc R
O13 O 0.3737(2) 0.16595(16) 0.51389(19) 0.0685(6) Uani 1 1 d .
O34 O 0.7734(2) 0.0413(2) 0.85196(17) 0.0732(6) Uani 1 1 d .
C10 C 0.5459(3) 0.04062(19) 0.51652(19) 0.0482(6) Uani 1 1 d .
H10 H 0.6416 0.0271 0.5364 0.058 Uiso 1 1 calc R
C11 C 0.5113(3) 0.1524(2) 0.5252(2) 0.0490(6) Uani 1 1 d .
C31 C 0.9734(3) 0.0131(2) 0.95768(19) 0.0513(6) Uani 1 1 d .
H31 H 1.0391 0.0240 0.9044 0.062 Uiso 1 1 calc R
C32 C 0.8141(3) 0.0266(2) 0.9406(2) 0.0559(7) Uani 1 1 d .
C21 C 0.4700(3) -0.0852(2) 0.7623(2) 0.0622(7) Uani 1 1 d .
H21A H 0.5492 -0.0790 0.7125 0.075 Uiso 1 1 calc R
H21B H 0.3763 -0.0981 0.7225 0.075 Uiso 1 1 calc R
O12 O 0.6064(2) 0.22317(17) 0.5400(3) 0.1018(10) Uani 1 1 d .
C23 C 0.4422(3) 0.1094(2) 0.7911(2) 0.0598(7) Uani 1 1 d .
H23A H 0.3586 0.0926 0.7412 0.072 Uiso 1 1 calc R
H23B H 0.5295 0.1267 0.7520 0.072 Uiso 1 1 calc R
O33 O 0.7253(2) 0.0238(2) 1.01189(18) 0.0904(8) Uani 1 1 d .
C20 C 0.4935(4) -0.1768(3) 0.8162(2) 0.0753(9) Uani 1 1 d .
H20A H 0.4126 -0.1840 0.8645 0.090 Uiso 1 1 calc R
H20B H 0.5855 -0.1624 0.8580 0.090 Uiso 1 1 calc R
C24 C 0.4113(5) 0.2029(3) 0.8712(3) 0.0858(10) Uani 1 1 d .
H24A H 0.4986 0.2244 0.9168 0.103 Uiso 1 1 calc R
H24B H 0.3300 0.1839 0.9149 0.103 Uiso 1 1 calc R
C25 C 0.3704(6) 0.2952(3) 0.8196(4) 0.1099(14) Uani 1 1 d .
H25A H 0.4560 0.3188 0.7823 0.132 Uiso 1 1 calc R
H25B H 0.2910 0.2705 0.7675 0.132 Uiso 1 1 calc R
C19 C 0.5013(6) -0.2799(3) 0.7394(3) 0.1032(14) Uani 1 1 d .
H19A H 0.5846 -0.2737 0.6929 0.124 Uiso 1 1 calc R
H19B H 0.4109 -0.2929 0.6958 0.124 Uiso 1 1 calc R
C18 C 0.5193(9) -0.3735(4) 0.7942(4) 0.166(3) Uani 1 1 d .
H18A H 0.5273 -0.4370 0.7421 0.249 Uiso 1 1 calc R
H18B H 0.4343 -0.3826 0.8373 0.249 Uiso 1 1 calc R
H18C H 0.6078 -0.3606 0.8384 0.249 Uiso 1 1 calc R
C26 C 0.3221(8) 0.3859(4) 0.8946(5) 0.154(2) Uani 1 1 d .
H26A H 0.2950 0.4408 0.8568 0.230 Uiso 1 1 calc R
H26B H 0.4019 0.4134 0.9443 0.230 Uiso 1 1 calc R
H26C H 0.2375 0.3634 0.9322 0.230 Uiso 1 1 calc R
H2 H 0.356(4) 0.236(3) 0.510(3) 0.104(13) Uiso 1 1 d .
H5 H 0.149(5) 0.983(3) 0.257(4) 0.121(15) Uiso 1 1 d .

loop_
_atom_site_aniso_label
_atom_site_aniso_U_11
_atom_site_aniso_U_22
_atom_site_aniso_U_33
_atom_site_aniso_U_23
_atom_site_aniso_U_13
_atom_site_aniso_U_12
N5 0.0402(11) 0.0420(11) 0.0763(15) 0.0097(10) 0.0029(10) 0.0030(8)
O30 0.0435(10) 0.1052(17) 0.0548(12) 0.0110(11) 0.0027(8) 0.0053(10)
O17 0.0471(11) 0.0624(13) 0.134(2) 0.0241(13) 0.0120(11) 0.0162(9)
C27 0.0408(12) 0.0480(13) 0.0573(14) 0.0104(11) 0.0037(10) 0.0059(10)
O16 0.0659(13) 0.0597(12) 0.1153(18) 0.0197(12) 0.0081(12) 0.0203(10)
C4 0.0558(15) 0.0415(13) 0.0764(18) 0.0050(12) -0.0008(13) 0.0015(11)
C6 0.0427(13) 0.0487(14) 0.0773(18) 0.0163(13) 0.0022(12) 0.0029(11)
C28 0.0441(13) 0.0549(14) 0.0525(14) 0.0082(11) 0.0011(11) 0.0029(11)
C14 0.0430(13) 0.0611(17) 0.0672(17) 0.0017(13) 0.0072(12) 0.0126(12)
C15 0.0656(17) 0.0538(14) 0.0623(16) 0.0031(13) 0.0015(13) 0.0200(13)
O29 0.0518(12) 0.195(3) 0.0579(13) 0.0224(15) -0.0038(10) -0.0258(15)
C3 0.088(2) 0.0484(15) 0.076(2) 0.0057(14) 0.0032(17) 0.0057(15)
C7 0.088(2) 0.0617(18) 0.076(2) 0.0121(15) 0.0075(17) 0.0108(16)
C8 0.125(3) 0.086(3) 0.084(3) 0.020(2) 0.010(2) 0.019(2)
C2 0.143(4) 0.0601(19) 0.077(2) 0.0016(17) 0.008(2) -0.001(2)
C9 0.199(6) 0.133(4) 0.087(3) 0.012(3) 0.024(3) 0.034(4)
C1 0.308(9) 0.087(3) 0.074(3) 0.006(2) 0.019(4) -0.009(4)
N22 0.0430(11) 0.0778(15) 0.0431(11) 0.0098(10) 0.0038(9) 0.0053(10)
O13 0.0428(10) 0.0500(11) 0.1128(17) 0.0131(11) 0.0031(10) 0.0076(8)
O34 0.0442(10) 0.1134(18) 0.0657(13) 0.0212(12) 0.0112(9) 0.0174(11)
C10 0.0409(12) 0.0515(13) 0.0529(14) 0.0096(11) 0.0026(10) 0.0084(10)
C11 0.0417(13) 0.0502(14) 0.0550(14) 0.0085(11) 0.0000(10) 0.0058(11)
C31 0.0448(13) 0.0600(15) 0.0468(13) 0.0020(11) 0.0150(10) 0.0039(11)
C32 0.0435(13) 0.0646(16) 0.0579(16) 0.0054(13) 0.0117(12) 0.0045(12)
C21 0.0604(16) 0.0774(19) 0.0467(14) 0.0071(13) 0.0044(12) -0.0011(14)
O12 0.0509(12) 0.0530(12) 0.200(3) 0.0205(15) -0.0271(15) 0.0025(10)
C23 0.0460(14) 0.0820(19) 0.0531(15) 0.0166(14) 0.0029(11) 0.0052(13)
O33 0.0549(13) 0.144(2) 0.0783(15) 0.0313(15) 0.0310(11) 0.0161(13)
C20 0.095(2) 0.076(2) 0.0529(16) 0.0057(15) 0.0086(16) 0.0028(17)
C24 0.106(3) 0.085(2) 0.068(2) 0.0140(17) 0.0208(19) 0.020(2)
C25 0.148(4) 0.087(3) 0.097(3) 0.018(2) 0.029(3) 0.024(3)
C19 0.161(4) 0.080(2) 0.065(2) 0.0028(18) 0.001(2) 0.011(3)
C18 0.323(9) 0.079(3) 0.096(3) 0.010(3) -0.007(4) 0.032(4)
C26 0.201(6) 0.103(4) 0.161(5) 0.024(4) 0.047(5) 0.042(4)

loop_
_atom_type_symbol
_atom_type_description
_atom_type_scat_dispersion_real
_atom_type_scat_dispersion_imag
_atom_type_scat_source
C C 0.0033 0.0016 'International Tables Vol C Tables 4.2.6.8 and 6.1.1.4'
H H 0.0000 0.0000 'International Tables Vol C Tables 4.2.6.8 and 6.1.1.4'
N N 0.0061 0.0033 'International Tables Vol C Tables 4.2.6.8 and 6.1.1.4'
O O 0.0106 0.0060 'International Tables Vol C Tables 4.2.6.8 and 6.1.1.4'

loop_
_geom_angle_atom_site_label_1
_geom_angle_atom_site_label_2
_geom_angle_atom_site_label_3
_geom_angle
_geom_angle_site_symmetry_1
C6 N5 C4 113.8(2) .
C27 C27 C28 124.1(3) 2_576
N5 C4 C3 111.3(2) .
N5 C6 C7 112.1(2) .
O29 C28 O30 123.7(3) .
O29 C28 C27 121.3(2) .
O30 C28 C27 115.0(2) .
O16 C14 O17 120.5(3) .
O16 C14 C15 124.3(3) .
O17 C14 C15 115.2(2) .
C15 C15 C14 121.6(3) 2_466
C4 C3 C2 112.6(3) .
C6 C7 C8 111.8(3) .
C9 C8 C7 112.9(4) .
C1 C2 C3 112.8(3) .
C23 N22 C21 114.7(2) .
C10 C10 C11 125.1(3) 2_656
O12 C11 O13 124.1(2) .
O12 C11 C10 121.7(2) .
O13 C11 C10 114.3(2) .
C31 C31 C32 123.5(3) 2_757
O33 C32 O34 121.2(3) .
O33 C32 C31 121.0(3) .
O34 C32 C31 117.9(2) .
N22 C21 C20 111.6(2) .
N22 C23 C24 112.2(2) .
C21 C20 C19 112.5(3) .
C23 C24 C25 111.2(3) .
C26 C25 C24 113.6(4) .
C20 C19 C18 112.5(3) .

loop_
_geom_bond_atom_site_label_1
_geom_bond_atom_site_label_2
_geom_bond_distance
_geom_bond_site_symmetry_2
N5 C6 1.478(4) .
N5 C4 1.488(3) .
O30 C28 1.289(3) .
O17 C14 1.243(3) .
C27 C27 1.316(5) 2_576
C27 C28 1.476(4) .
O16 C14 1.242(3) .
C4 C3 1.497(4) .
C6 C7 1.492(4) .
C28 O29 1.192(3) .
C14 C15 1.512(4) .
C15 C15 1.281(6) 2_466
C3 C2 1.516(5) .
C7 C8 1.518(5) .
C8 C9 1.495(6) .
C2 C1 1.508(6) .
N22 C23 1.480(4) .
N22 C21 1.484(4) .
O13 C11 1.284(3) .
O34 C32 1.251(3) .
C10 C10 1.302(5) 2_656
C10 C11 1.477(4) .
C11 O12 1.204(3) .
C31 C31 1.299(5) 2_757
C31 C32 1.488(4) .
C32 O33 1.236(3) .
C21 C20 1.498(4) .
C23 C24 1.485(5) .
C20 C19 1.516(5) .
C24 C25 1.526(5) .
C25 C26 1.472(7) .
C19 C18 1.519(6) .

loop_
_geom_hbond_atom_site_label_D
_geom_hbond_atom_site_label_H
_geom_hbond_atom_site_label_A
_geom_hbond_distance_DH
_geom_hbond_distance_HA
_geom_hbond_distance_DA
_geom_hbond_angle_DHA
_geom_hbond_site_symmetry_A
N5 H5B O17 0.91 2.22 2.888(3) 129.3 .
N5 H5B O16 0.91 2.11 3.007(3) 168.6 .
N22 H22B O34 0.91 2.01 2.776(3) 141.2 .
N22 H22B O33 0.91 2.35 3.208(3) 157.7 .
N5 H5A O16 0.91 1.89 2.753(3) 156.8 2_566
N22 H22A O33 0.91 1.82 2.715(3) 168.9 2_657
O13 H2 O17 0.94(4) 1.59(4) 2.476(3) 156(4) 2_566
O30 H5 O34 0.97(5) 1.57(5) 2.508(3) 159(4) 2_666
